data_7720202
loop_
_publ_author_name
'Topi&#x107;, Edi'
'Sarjanovi&#x107;, Josipa'
'Kuzman, Dino'
'Cocut, Andrea'
'Hrenar, Tomica'
'Pisk, Jana'
'Vrdoljak, Vi&#x161;nja'

_publ_section_title
;
 Nicotinoyl hydrazone-directed vanadium assemblies: metallosupramolecular
 isomerism, polymorphism, and catalytic oxidation performance.
;
_journal_issue 10
_journal_name_full 'Dalton transactions (Cambridge, England : 2003)'
_journal_page_first 4237
_journal_page_last 4249
_journal_paper_doi 10.1039/d5dt03088a
_journal_volume 55
_journal_year 2026
_chemical_formula_moiety 'C16 H16 N3 O5 V'
_chemical_formula_sum 'C16 H16 N3 O5 V'
_chemical_formula_weight 381.26
_chemical_name_systematic 'oxo-ethoxo-[N''-(2-oxo-3-methoxybenzylidene)nicotinoylhydrazonato]vanadium(v) polymer'
_space_group_crystal_system monoclinic
_space_group_IT_number 14
_space_group_name_Hall '-P 2ybc'
_space_group_name_H-M_alt 'P 1 21/c 1'
_atom_sites_solution_hydrogens geom
_audit_creation_date 2025-09-08
_audit_creation_method
;
Olex2 1.5
(compiled 2025.07.13 svn.rb7424aed for OlexSys, GUI svn.r7314)
;
_audit_update_record
;
2025-12-22 deposited with the CCDC.	2026-02-17 downloaded from the CCDC.
;
_cell_angle_alpha 90
_cell_angle_beta 93.011(2)
_cell_angle_gamma 90
_cell_formula_units_Z 8
_cell_length_a 11.8838(3)
_cell_length_b 10.7455(3)
_cell_length_c 26.4644(7)
_cell_measurement_reflns_used 17778
_cell_measurement_temperature 169.98(10)
_cell_measurement_theta_max 77.4980
_cell_measurement_theta_min 3.3460
_cell_volume 3374.77(16)
_computing_cell_refinement 'CrysAlisPro 1.171.41.92a (Rigaku OD, 2020)'
_computing_data_collection 'CrysAlisPro 1.171.41.92a (Rigaku OD, 2020)'
_computing_data_reduction 'CrysAlisPro 1.171.41.92a (Rigaku OD, 2020)'
_computing_molecular_graphics 'Olex2 1.5 (Dolomanov et al., 2009)'
_computing_publication_material 'Olex2 1.5 (Dolomanov et al., 2009)'
_computing_structure_refinement 'SHELXL 2019/3 (Sheldrick, 2015)'
_computing_structure_solution 'SHELXT 2018/2 (Sheldrick, 2018)'
_diffrn_ambient_environment N~2~
_diffrn_ambient_temperature 169.98(10)
_diffrn_detector 'Hybrid Pixel Array Detector'
_diffrn_detector_area_resol_mean 10.0000
_diffrn_detector_type HyPix
_diffrn_measured_fraction_theta_full 1.000
_diffrn_measured_fraction_theta_max 0.963
_diffrn_measurement_details
;
List of Runs (angles in degrees, time in seconds):

  # Type    Start    End  Width  t~exp~   \w     \q     \k     \f   Frames
#--------------------------------------------------------------------------
  1  \w     94.00 120.00   0.50    1.43    --  107.75  61.00  90.00   52
  2  \w    134.00 160.00   0.50    1.43    --  107.75  61.00  90.00   52
  3  \w    145.00 172.00   0.50    1.43    --  107.75  45.00  60.00   54
  4  \w    113.00 138.00   0.50    1.43    --  107.75  45.00  60.00   50
  5  \w    147.00 173.00   0.50    1.43    --  107.75  61.00-150.00   52
  6  \w    103.00 162.00   0.50    1.43    --  107.75  45.00-180.00  118
  7  \w     92.00 123.00   0.50    1.43    --  107.75  61.00-150.00   62
  8  \w    133.00 175.00   0.50    1.43    --  107.75  44.00-166.00   84
  9  \w     42.00 119.00   0.50    0.36    --   47.03  44.00-166.00  154
 10  \w     95.00 131.00   0.50    1.43    --  107.75  30.00 -30.00   72
 11  \w    135.00 161.00   0.50    1.43    --  107.75  30.00 -30.00   52
 12  \w     99.00 170.00   0.50    1.43    --  107.75  15.00 120.00  142
 13  \w    -22.00  28.00   0.50    0.36    --  -47.03  19.00   0.00  100
 14  \w    -49.00 -17.00   0.50    1.43    --  -86.25  45.00   0.00   64
 15  \w    -85.00 -60.00   0.50    0.36    --  -47.03 125.00  30.00   50
 16  \w    -49.00 -24.00   0.50    1.43    --  -86.25  44.00-166.00   50
 17  \w    -36.00  20.00   0.50    0.36    --  -47.03  44.00-166.00  112
 18  \w      5.00  31.00   0.50    0.36    --   47.03 -44.00  42.00   52
 19  \w    144.00 170.00   0.50    1.43    --  107.75 125.00  60.00   52
 20  \w    100.00 126.00   0.50    1.43    --  107.75 125.00  60.00   52
 21  \w     40.00  66.00   0.50    1.43    --  107.75 -77.00  30.00   52
 22  \w     36.00  71.00   0.50    1.43    --  107.75 -77.00 120.00   70
 23  \w     76.00 104.00   0.50    1.43    --  107.75 -77.00 120.00   56
 24  \w     39.00 101.00   0.50    1.43    --  107.75 -77.00 150.00  124
 25  \w     80.00 105.00   0.50    1.43    --  107.75 -77.00  30.00   50
 26  \w     36.00  67.00   0.50    1.43    --  107.75 -61.00 120.00   62
 27  \w     36.00  67.00   0.50    1.43    --  107.75 -61.00 -90.00   62
 28  \w     79.00 105.00   0.50    1.43    --  107.75 -77.00-180.00   52
 29  \w     44.00  70.00   0.50    1.43    --  107.75 -77.00-180.00   52
 30  \w     36.00  66.00   0.50    1.43    --  107.75 -61.00-180.00   60
 31  \w     36.00  67.00   0.50    1.43    --  107.75 -61.00-150.00   62
 32  \w     41.00  66.00   0.50    1.43    --  107.75 -61.00-120.00   50
 33  \w     39.00  67.00   0.50    1.43    --  107.75 -61.00  90.00   56
 34  \w     56.00 103.00   0.50    1.43    --  107.75-125.00   0.00   94
 35  \w     35.00  94.00   0.50    1.43    --  107.75 -95.00  30.00  118
 36  \w     37.00  63.00   0.50    1.43    --  107.75 -95.00   0.00   52
 37  \w     64.00 105.00   0.50    1.43    --  107.75 -95.00   0.00   82
 38  \w   -100.00 -34.00   0.50    0.36    --  -47.03 -44.00  42.00  132
 39  \w   -140.00-115.00   0.50    1.43    --  -86.25 -44.00  42.00   50
 40  \w   -119.00 -73.00   0.50    0.36    --  -47.03-125.00   0.00   92
;
_diffrn_measurement_device 'four-circle diffractometer'
_diffrn_measurement_device_type 'XtaLAB Synergy, Dualflex, HyPix'
_diffrn_measurement_method '\w scans'
_diffrn_orient_matrix_type 'CrysAlisPro convention (1999,Acta A55,543-557)'
_diffrn_orient_matrix_UB_11 -0.0175672000
_diffrn_orient_matrix_UB_12 0.0358364000
_diffrn_orient_matrix_UB_13 0.0554347000
_diffrn_orient_matrix_UB_21 0.1086500000
_diffrn_orient_matrix_UB_22 -0.0698552000
_diffrn_orient_matrix_UB_23 0.0167801000
_diffrn_orient_matrix_UB_31 0.0687243000
_diffrn_orient_matrix_UB_32 0.1199646000
_diffrn_orient_matrix_UB_33 -0.0067770000
_diffrn_radiation_monochromator mirror
_diffrn_radiation_probe x-ray
_diffrn_radiation_type 'Cu K\a'
_diffrn_radiation_wavelength 1.54184
_diffrn_reflns_av_R_equivalents 0.0563
_diffrn_reflns_av_unetI/netI 0.0500
_diffrn_reflns_Laue_measured_fraction_full 1.000
_diffrn_reflns_Laue_measured_fraction_max 0.963
_diffrn_reflns_limit_h_max 15
_diffrn_reflns_limit_h_min -14
_diffrn_reflns_limit_k_max 13
_diffrn_reflns_limit_k_min -12
_diffrn_reflns_limit_l_max 33
_diffrn_reflns_limit_l_min -32
_diffrn_reflns_number 31106
_diffrn_reflns_point_group_measured_fraction_full 1.000
_diffrn_reflns_point_group_measured_fraction_max 0.963
_diffrn_reflns_theta_full 67.684
_diffrn_reflns_theta_max 79.528
_diffrn_reflns_theta_min 3.345
_diffrn_source 'micro-focus sealed X-ray tube'
_diffrn_source_type 'PhotonJet (Cu) X-ray Source'
_exptl_absorpt_coefficient_mu 5.212
_exptl_absorpt_correction_T_max 1.000
_exptl_absorpt_correction_T_min 0.409
_exptl_absorpt_correction_type gaussian
_exptl_absorpt_process_details
;
CrysAlisPro 1.171.41.92a (Rigaku Oxford Diffraction, 2020)
Numerical absorption correction based on gaussian integration over
a multifaceted crystal model
Empirical absorption correction using spherical harmonics,
implemented in SCALE3 ABSPACK scaling algorithm.
;
_exptl_crystal_colour 'dark brown'
_exptl_crystal_colour_modifier dark
_exptl_crystal_colour_primary brown
_exptl_crystal_density_diffrn 1.501
_exptl_crystal_description block
_exptl_crystal_F_000 1568
_exptl_crystal_size_max 0.24
_exptl_crystal_size_mid 0.16
_exptl_crystal_size_min 0.08
_refine_diff_density_max 1.822
_refine_diff_density_min -0.620
_refine_diff_density_rms 0.084
_refine_ls_extinction_method none
_refine_ls_goodness_of_fit_ref 1.107
_refine_ls_hydrogen_treatment constr
_refine_ls_matrix_type full
_refine_ls_number_parameters 455
_refine_ls_number_reflns 7066
_refine_ls_number_restraints 0
_refine_ls_restrained_S_all 1.107
_refine_ls_R_factor_all 0.0550
_refine_ls_R_factor_gt 0.0476
_refine_ls_shift/su_max 0.000
_refine_ls_shift/su_mean 0.000
_refine_ls_structure_factor_coef Fsqd
_refine_ls_weighting_details 'w=1/[\s^2^(Fo^2^)+(0.0716P)^2^+3.4969P] where P=(Fo^2^+2Fc^2^)/3'
_refine_ls_weighting_scheme calc
_refine_ls_wR_factor_gt 0.1311
_refine_ls_wR_factor_ref 0.1395
_reflns_Friedel_coverage 0.000
_reflns_number_gt 6333
_reflns_number_total 7066
_reflns_threshold_expression 'I > 2\s(I)'
_cod_data_source_file d5dt03088a2.cif
_cod_data_source_block 2
_cod_depositor_comments 'Adding full bibliography for 7720194--7720204.cif.'
_cod_database_code 7720202
_shelx_shelxl_version_number 2019/3
_chemical_oxdiff_formula 'V2 O10 N6 C32'
_shelx_space_group_comment
;
The symmetry employed for this shelxl refinement is uniquely defined
by the following loop, which should always be used as a source of
symmetry information in preference to the above space-group names.
They are only intended as comments.
;
_shelx_estimated_absorpt_t_max 0.681
_shelx_estimated_absorpt_t_min 0.368
_olex2_refinement_description
;
1. Fixed Uiso
 At 1.2 times of:
  All C(H) groups, All C(H,H) groups
 At 1.5 times of:
  All C(H,H,H) groups
2.a Secondary CH2 refined with riding coordinates:
 C15(H15A,H15B), C15A(H15C,H15D)
2.b Aromatic/amide H refined with riding coordinates:
 C10A(H10A), C10(H10), C12A(H12A), C2(H2), C13(H13), C11(H11), C12(H12),
 C2A(H2A), C13A(H13A), C7(H7), C11A(H11A), C8(H8), C7A(H7A), C8A(H8A), C6(H6),
 C6A(H6A)
2.c Idealised Me refined as rotating group:
 C16(H16A,H16B,H16C), C14(H14A,H14B,H14C), C16A(H16D,H16E,H16F), C14A(H14D,
 H14E,H14F)
;
_olex2_submission_special_instructions 'No special instructions were received'
_oxdiff_exptl_absorpt_empirical_details
;
Empirical correction (ABSPACK) includes:
- Absorption correction using spherical harmonics
- Frame scaling
;
_oxdiff_exptl_absorpt_empirical_full_max 1.582
_oxdiff_exptl_absorpt_empirical_full_min 0.627

loop_
_space_group_symop_operation_xyz
'x, y, z'
'-x, y+1/2, -z+1/2'
'-x, -y, -z'
'x, -y-1/2, z-1/2'

loop_
_atom_site_label
_atom_site_type_symbol
_atom_site_fract_x
_atom_site_fract_y
_atom_site_fract_z
_atom_site_U_iso_or_equiv
_atom_site_adp_type
_atom_site_occupancy
_atom_site_site_symmetry_order
_atom_site_calc_flag
_atom_site_refinement_flags_posn
_atom_site_refinement_flags_adp
_atom_site_refinement_flags_occupancy
_atom_site_disorder_assembly
_atom_site_disorder_group
V1 V 0.42441(4) 0.47885(4) 0.37981(2) 0.02173(12) Uani 1 1 d . . . . .
V1A V 0.08536(4) -0.10877(4) 0.34638(2) 0.02512(13) Uani 1 1 d . . . . .
O1 O 0.36391(15) 0.31184(16) 0.39289(7) 0.0241(4) Uani 1 1 d . . . . .
O4 O 0.32977(16) 0.49428(16) 0.32589(7) 0.0257(4) Uani 1 1 d . . . . .
O1A O 0.20697(16) -0.17359(16) 0.30722(7) 0.0278(4) Uani 1 1 d . . . . .
O2 O 0.54397(16) 0.58707(17) 0.37022(7) 0.0273(4) Uani 1 1 d . . . . .
O4A O 0.08703(17) -0.23250(17) 0.39129(7) 0.0296(4) Uani 1 1 d . . . . .
O5 O 0.36033(16) 0.55554(17) 0.42119(7) 0.0285(4) Uani 1 1 d . . . . .
O2A O 0.02426(18) 0.01910(18) 0.38295(8) 0.0330(4) Uani 1 1 d . . . . .
O5A O -0.01956(18) -0.1463(2) 0.30992(8) 0.0357(5) Uani 1 1 d . . . . .
O3 O 0.6207(2) 0.8092(2) 0.34977(8) 0.0405(5) Uani 1 1 d . . . . .
N2 N 0.53979(18) 0.39483(19) 0.43285(8) 0.0227(4) Uani 1 1 d . . . . .
N3A N 0.48167(18) -0.1388(2) 0.18323(8) 0.0233(4) Uani 1 1 d . . . . .
N1 N 0.52241(19) 0.26927(19) 0.44366(8) 0.0253(4) Uani 1 1 d . . . . .
O3A O -0.1331(2) 0.1003(2) 0.44065(9) 0.0468(6) Uani 1 1 d . . . . .
N3 N 0.25280(19) -0.0479(2) 0.39550(9) 0.0266(5) Uani 1 1 d . . . . .
N2A N 0.13637(19) 0.0419(2) 0.29923(8) 0.0249(4) Uani 1 1 d . . . . .
N1A N 0.22491(19) 0.0162(2) 0.26790(9) 0.0272(5) Uani 1 1 d . . . . .
C9 C 0.3927(2) 0.1041(2) 0.42088(9) 0.0238(5) Uani 1 1 d . . . . .
C10A C 0.3904(2) -0.0980(2) 0.20597(10) 0.0236(5) Uani 1 1 d . . . . .
H10A H 0.349601 -0.029843 0.191278 0.028 Uiso 1 1 calc R U . . .
C1 C 0.4282(2) 0.2355(2) 0.41982(9) 0.0236(5) Uani 1 1 d . . . . .
C3A C 0.0058(2) 0.1953(2) 0.32751(10) 0.0272(5) Uani 1 1 d . . . . .
C4 C 0.6148(2) 0.6398(2) 0.40487(10) 0.0256(5) Uani 1 1 d . . . . .
C3 C 0.6515(2) 0.5785(3) 0.44969(10) 0.0266(5) Uani 1 1 d . . . . .
C1A C 0.2552(2) -0.0993(2) 0.27575(10) 0.0253(5) Uani 1 1 d . . . . .
C9A C 0.3527(2) -0.1506(2) 0.25008(10) 0.0248(5) Uani 1 1 d . . . . .
C10 C 0.2883(2) 0.0704(2) 0.39955(10) 0.0256(5) Uani 1 1 d . . . . .
H10 H 0.239118 0.134382 0.387110 0.031 Uiso 1 1 calc R U . . .
C12A C 0.5053(3) -0.2945(3) 0.24799(12) 0.0345(6) Uani 1 1 d . . . . .
H12A H 0.546339 -0.363836 0.261499 0.041 Uiso 1 1 calc R U . . .
C4A C -0.0249(2) 0.1262(2) 0.36979(11) 0.0273(5) Uani 1 1 d . . . . .
C2 C 0.6179(2) 0.4513(2) 0.45910(9) 0.0253(5) Uani 1 1 d . . . . .
H2 H 0.655667 0.407393 0.486147 0.030 Uiso 1 1 calc R U . . .
C13 C 0.4644(2) 0.0103(3) 0.44014(11) 0.0292(6) Uani 1 1 d . . . . .
H13 H 0.536998 0.029779 0.454714 0.035 Uiso 1 1 calc R U . . .
C11 C 0.3226(2) -0.1367(2) 0.41437(11) 0.0296(6) Uani 1 1 d . . . . .
H11 H 0.298974 -0.220989 0.411691 0.035 Uiso 1 1 calc R U . . .
C5A C -0.1067(2) 0.1741(3) 0.40100(11) 0.0319(6) Uani 1 1 d . . . . .
C15 C 0.2130(2) 0.5238(3) 0.32608(11) 0.0304(6) Uani 1 1 d . . . . .
H15A H 0.202822 0.602165 0.344970 0.036 Uiso 1 1 calc R U . . .
H15B H 0.172571 0.456755 0.343288 0.036 Uiso 1 1 calc R U . . .
C12 C 0.4270(3) -0.1115(2) 0.43747(11) 0.0313(6) Uani 1 1 d . . . . .
H12 H 0.472607 -0.177010 0.451339 0.038 Uiso 1 1 calc R U . . .
C2A C 0.0928(2) 0.1518(2) 0.29542(10) 0.0271(5) Uani 1 1 d . . . . .
H2A H 0.119011 0.206692 0.270452 0.032 Uiso 1 1 calc R U . . .
C13A C 0.4116(2) -0.2506(3) 0.27139(10) 0.0300(6) Uani 1 1 d . . . . .
H13A H 0.388159 -0.288428 0.301530 0.036 Uiso 1 1 calc R U . . .
C7 C 0.7654(3) 0.7556(3) 0.47483(12) 0.0363(7) Uani 1 1 d . . . . .
H7 H 0.814831 0.796092 0.498945 0.044 Uiso 1 1 calc R U . . .
C11A C 0.5382(2) -0.2359(2) 0.20469(10) 0.0283(5) Uani 1 1 d . . . . .
H11A H 0.603671 -0.265265 0.189328 0.034 Uiso 1 1 calc R U . . .
C8 C 0.7266(2) 0.6382(3) 0.48455(11) 0.0322(6) Uani 1 1 d . . . . .
H8 H 0.750668 0.597056 0.515000 0.039 Uiso 1 1 calc R U . . .
C7A C -0.1247(3) 0.3569(3) 0.34817(12) 0.0369(7) Uani 1 1 d . . . . .
H7A H -0.158826 0.435374 0.341029 0.044 Uiso 1 1 calc R U . . .
C15A C 0.0063(3) -0.3306(3) 0.39471(13) 0.0371(7) Uani 1 1 d . . . . .
H15C H 0.003684 -0.380280 0.363173 0.045 Uiso 1 1 calc R U . . .
H15D H -0.069453 -0.294585 0.398639 0.045 Uiso 1 1 calc R U . . .
C5 C 0.6590(2) 0.7590(3) 0.39472(11) 0.0309(6) Uani 1 1 d . . . . .
C8A C -0.0450(2) 0.3113(3) 0.31735(11) 0.0320(6) Uani 1 1 d . . . . .
H8A H -0.024117 0.358464 0.288959 0.038 Uiso 1 1 calc R U . . .
C6 C 0.7326(3) 0.8159(3) 0.42982(12) 0.0361(6) Uani 1 1 d . . . . .
H6 H 0.760979 0.896634 0.423176 0.043 Uiso 1 1 calc R U . . .
C16 C 0.1646(3) 0.5382(3) 0.27263(12) 0.0392(7) Uani 1 1 d . . . . .
H16A H 0.171840 0.459375 0.254452 0.059 Uiso 1 1 calc R U . . .
H16B H 0.205681 0.603539 0.255494 0.059 Uiso 1 1 calc R U . . .
H16C H 0.084844 0.560998 0.273191 0.059 Uiso 1 1 calc R U . . .
C6A C -0.1557(3) 0.2880(3) 0.39011(13) 0.0386(7) Uani 1 1 d . . . . .
H6A H -0.210958 0.320030 0.411280 0.046 Uiso 1 1 calc R U . . .
C14 C 0.6669(4) 0.9271(4) 0.33634(16) 0.0564(10) Uani 1 1 d . . . . .
H14A H 0.640692 0.948554 0.301697 0.085 Uiso 1 1 calc R U . . .
H14B H 0.749324 0.922263 0.338461 0.085 Uiso 1 1 calc R U . . .
H14C H 0.642127 0.991154 0.359672 0.085 Uiso 1 1 calc R U . . .
C16A C 0.0371(4) -0.4128(4) 0.43887(15) 0.0544(9) Uani 1 1 d . . . . .
H16D H 0.113669 -0.444770 0.435842 0.082 Uiso 1 1 calc R U . . .
H16E H -0.015901 -0.482673 0.439419 0.082 Uiso 1 1 calc R U . . .
H16F H 0.033613 -0.365014 0.470276 0.082 Uiso 1 1 calc R U . . .
C14A C -0.2015(5) 0.1428(5) 0.47647(19) 0.0751(14) Uani 1 1 d . . . . .
H14D H -0.276335 0.160533 0.460826 0.113 Uiso 1 1 calc R U . . .
H14E H -0.169547 0.219006 0.491628 0.113 Uiso 1 1 calc R U . . .
H14F H -0.207858 0.079329 0.502774 0.113 Uiso 1 1 calc R U . . .

loop_
_atom_site_aniso_label
_atom_site_aniso_U_11
_atom_site_aniso_U_22
_atom_site_aniso_U_33
_atom_site_aniso_U_23
_atom_site_aniso_U_13
_atom_site_aniso_U_12
V1 0.0253(2) 0.0161(2) 0.0239(2) 0.00175(15) 0.00205(16) 0.00045(16)
V1A 0.0287(2) 0.0186(2) 0.0287(2) 0.00232(16) 0.00754(17) -0.00021(17)
O1 0.0254(9) 0.0173(8) 0.0296(9) 0.0039(7) 0.0018(7) 0.0001(7)
O4 0.0280(9) 0.0202(8) 0.0290(9) 0.0023(7) 0.0036(7) 0.0008(7)
O1A 0.0333(10) 0.0189(8) 0.0320(9) 0.0033(7) 0.0100(8) -0.0006(7)
O2 0.0327(10) 0.0229(9) 0.0263(9) -0.0007(7) 0.0025(7) -0.0038(7)
O4A 0.0330(10) 0.0222(9) 0.0342(10) 0.0017(7) 0.0071(8) -0.0009(8)
O5 0.0351(10) 0.0211(9) 0.0296(9) 0.0006(7) 0.0034(8) 0.0039(8)
O2A 0.0397(11) 0.0251(10) 0.0351(10) 0.0034(8) 0.0114(8) 0.0083(8)
O5A 0.0340(11) 0.0350(11) 0.0383(11) 0.0046(9) 0.0033(8) -0.0039(9)
O3 0.0505(13) 0.0292(11) 0.0416(12) 0.0077(9) 0.0018(10) -0.0132(9)
N2 0.0247(10) 0.0183(10) 0.0252(10) 0.0007(8) 0.0022(8) 0.0011(8)
N3A 0.0247(10) 0.0202(10) 0.0253(10) 0.0006(8) 0.0034(8) -0.0003(8)
N1 0.0307(11) 0.0156(10) 0.0293(11) 0.0028(8) -0.0006(9) -0.0008(8)
O3A 0.0616(15) 0.0344(12) 0.0460(13) 0.0000(10) 0.0196(11) 0.0006(11)
N3 0.0317(12) 0.0175(10) 0.0306(11) 0.0002(8) 0.0033(9) -0.0003(9)
N2A 0.0265(11) 0.0203(10) 0.0284(10) 0.0007(8) 0.0061(8) 0.0001(9)
N1A 0.0284(11) 0.0233(11) 0.0306(11) 0.0031(9) 0.0073(9) 0.0018(9)
C9 0.0282(13) 0.0191(12) 0.0245(12) 0.0016(9) 0.0039(9) 0.0018(10)
C10A 0.0237(12) 0.0206(12) 0.0266(12) 0.0000(9) 0.0009(9) 0.0005(9)
C1 0.0272(12) 0.0212(12) 0.0226(11) 0.0003(9) 0.0031(9) 0.0024(10)
C3A 0.0245(12) 0.0239(13) 0.0331(13) -0.0019(10) 0.0000(10) 0.0002(10)
C4 0.0256(13) 0.0220(12) 0.0296(12) -0.0047(10) 0.0058(10) -0.0043(10)
C3 0.0267(13) 0.0239(12) 0.0296(13) -0.0024(10) 0.0056(10) -0.0004(10)
C1A 0.0292(13) 0.0229(12) 0.0242(12) 0.0000(9) 0.0048(10) -0.0026(10)
C9A 0.0282(13) 0.0188(11) 0.0278(12) -0.0004(9) 0.0046(10) -0.0010(10)
C10 0.0305(13) 0.0169(11) 0.0295(12) 0.0033(10) 0.0038(10) 0.0024(10)
C12A 0.0376(15) 0.0272(14) 0.0392(15) 0.0112(12) 0.0066(12) 0.0083(12)
C4A 0.0268(13) 0.0200(12) 0.0353(14) -0.0031(10) 0.0024(10) 0.0025(10)
C2 0.0265(13) 0.0255(13) 0.0238(12) -0.0019(10) 0.0007(9) 0.0017(10)
C13 0.0307(14) 0.0245(13) 0.0322(14) 0.0009(10) 0.0002(11) 0.0026(11)
C11 0.0364(15) 0.0169(12) 0.0356(14) 0.0015(10) 0.0038(11) 0.0009(11)
C5A 0.0295(14) 0.0273(14) 0.0393(15) -0.0039(11) 0.0065(11) -0.0020(11)
C15 0.0262(13) 0.0302(14) 0.0343(14) 0.0005(11) -0.0027(10) 0.0039(11)
C12 0.0355(15) 0.0201(12) 0.0383(15) 0.0061(11) 0.0018(11) 0.0033(11)
C2A 0.0289(13) 0.0213(12) 0.0312(13) 0.0035(10) 0.0037(10) -0.0023(10)
C13A 0.0353(14) 0.0249(13) 0.0307(13) 0.0071(10) 0.0097(11) 0.0014(11)
C7 0.0349(15) 0.0360(16) 0.0383(15) -0.0099(12) 0.0031(12) -0.0098(12)
C11A 0.0288(13) 0.0243(12) 0.0323(13) 0.0035(10) 0.0070(10) 0.0042(10)
C8 0.0313(14) 0.0322(14) 0.0330(14) -0.0073(11) 0.0010(11) -0.0027(12)
C7A 0.0333(15) 0.0274(14) 0.0496(17) -0.0012(13) -0.0014(13) 0.0076(12)
C15A 0.0313(15) 0.0278(14) 0.0527(18) 0.0099(13) 0.0086(13) -0.0056(12)
C5 0.0353(15) 0.0233(13) 0.0347(14) 0.0017(11) 0.0072(11) -0.0034(11)
C8A 0.0325(14) 0.0254(13) 0.0377(14) 0.0007(11) -0.0021(11) 0.0012(11)
C6 0.0381(15) 0.0246(13) 0.0463(16) -0.0054(12) 0.0080(13) -0.0101(12)
C16 0.0354(16) 0.0409(17) 0.0403(16) 0.0033(13) -0.0068(12) -0.0016(13)
C6A 0.0316(15) 0.0346(16) 0.0502(18) -0.0067(13) 0.0078(13) 0.0065(12)
C14 0.073(3) 0.0386(19) 0.058(2) 0.0159(17) 0.0054(19) -0.0198(18)
C16A 0.066(2) 0.0413(19) 0.056(2) 0.0167(16) 0.0068(18) -0.0153(17)
C14A 0.086(3) 0.070(3) 0.073(3) -0.010(2) 0.033(3) 0.000(3)

loop_
_atom_type_symbol
_atom_type_description
_atom_type_scat_dispersion_real
_atom_type_scat_dispersion_imag
_atom_type_scat_source
C C 0.0181 0.0091 'International Tables Vol C Tables 4.2.6.8 and 6.1.1.4'
H H 0.0000 0.0000 'International Tables Vol C Tables 4.2.6.8 and 6.1.1.4'
N N 0.0311 0.0180 'International Tables Vol C Tables 4.2.6.8 and 6.1.1.4'
O O 0.0492 0.0322 'International Tables Vol C Tables 4.2.6.8 and 6.1.1.4'
V V 0.0687 2.1097 'International Tables Vol C Tables 4.2.6.8 and 6.1.1.4'

loop_
_exptl_crystal_face_index_h
_exptl_crystal_face_index_k
_exptl_crystal_face_index_l
_exptl_crystal_face_perp_dist
5 4 7 0.0500
-5 -5 -5 0.0637
-4 4 -8 0.0793
4 -4 8 0.0715
0 0 17 0.0325
0 0 -17 0.0460

loop_
_geom_angle_atom_site_label_1
_geom_angle_atom_site_label_2
_geom_angle_atom_site_label_3
_geom_angle
_geom_angle_site_symmetry_1
_geom_angle_site_symmetry_3
_geom_angle_publ_flag
O1 V1 N2 73.99(8) . . ?
O1 V1 N3A 80.24(7) . 2_655 ?
O4 V1 O1 90.27(8) . . ?
O4 V1 O2 106.69(8) . . ?
O4 V1 N2 159.13(8) . . ?
O4 V1 N3A 77.88(8) . 2_655 ?
O2 V1 O1 151.64(8) . . ?
O2 V1 N2 83.36(8) . . ?
O2 V1 N3A 81.33(8) . 2_655 ?
O5 V1 O1 99.09(9) . . ?
O5 V1 O4 101.43(9) . . ?
O5 V1 O2 99.55(9) . . ?
O5 V1 N2 94.65(9) . . ?
O5 V1 N3A 179.02(9) . 2_655 ?
N2 V1 N3A 85.86(8) . 2_655 ?
O1A V1A N3 76.68(8) . . ?
O1A V1A N2A 73.82(8) . . ?
O4A V1A O1A 96.04(8) . . ?
O4A V1A O2A 101.31(9) . . ?
O4A V1A N3 82.12(8) . . ?
O4A V1A N2A 162.68(9) . . ?
O2A V1A O1A 149.86(9) . . ?
O2A V1A N3 81.48(9) . . ?
O2A V1A N2A 82.80(9) . . ?
O5A V1A O1A 99.58(10) . . ?
O5A V1A O4A 101.34(10) . . ?
O5A V1A O2A 100.91(11) . . ?
O5A V1A N3 175.24(9) . . ?
O5A V1A N2A 94.29(10) . . ?
N2A V1A N3 81.87(8) . . ?
C1 O1 V1 117.32(16) . . ?
C15 O4 V1 126.41(17) . . ?
C1A O1A V1A 118.80(16) . . ?
C4 O2 V1 128.89(16) . . ?
C15A O4A V1A 127.38(19) . . ?
C4A O2A V1A 133.24(18) . . ?
C5 O3 C14 116.9(3) . . ?
N1 N2 V1 116.81(16) . . ?
C2 N2 V1 125.73(18) . . ?
C2 N2 N1 117.2(2) . . ?
C10A N3A V1 123.54(17) . 2_645 ?
C10A N3A C11A 117.4(2) . . ?
C11A N3A V1 117.22(17) . 2_645 ?
C1 N1 N2 107.5(2) . . ?
C14A O3A C5A 120.8(3) . . ?
C10 N3 V1A 123.20(18) . . ?
C10 N3 C11 117.2(2) . . ?
C11 N3 V1A 118.95(18) . . ?
N1A N2A V1A 116.00(15) . . ?
C2A N2A V1A 127.58(18) . . ?
C2A N2A N1A 116.4(2) . . ?
C1A N1A N2A 107.6(2) . . ?
C10 C9 C1 119.6(2) . . ?
C10 C9 C13 118.4(2) . . ?
C13 C9 C1 121.9(2) . . ?
N3A C10A H10A 118.4 . . ?
N3A C10A C9A 123.1(2) . . ?
C9A C10A H10A 118.4 . . ?
O1 C1 N1 123.4(2) . . ?
O1 C1 C9 116.9(2) . . ?
N1 C1 C9 119.7(2) . . ?
C4A C3A C2A 121.2(2) . . ?
C8A C3A C4A 119.6(3) . . ?
C8A C3A C2A 119.1(3) . . ?
O2 C4 C3 122.4(2) . . ?
O2 C4 C5 118.7(2) . . ?
C3 C4 C5 118.8(2) . . ?
C4 C3 C2 120.7(2) . . ?
C8 C3 C4 119.9(3) . . ?
C8 C3 C2 119.3(3) . . ?
O1A C1A C9A 116.4(2) . . ?
N1A C1A O1A 123.8(2) . . ?
N1A C1A C9A 119.8(2) . . ?
C10A C9A C1A 121.8(2) . . ?
C13A C9A C10A 118.6(2) . . ?
C13A C9A C1A 119.6(2) . . ?
N3 C10 C9 123.5(2) . . ?
N3 C10 H10 118.2 . . ?
C9 C10 H10 118.2 . . ?
C13A C12A H12A 120.5 . . ?
C11A C12A H12A 120.5 . . ?
C11A C12A C13A 119.0(3) . . ?
O2A C4A C3A 122.5(2) . . ?
O2A C4A C5A 118.1(3) . . ?
C5A C4A C3A 119.3(2) . . ?
N2 C2 C3 123.4(2) . . ?
N2 C2 H2 118.3 . . ?
C3 C2 H2 118.3 . . ?
C9 C13 H13 120.8 . . ?
C12 C13 C9 118.4(3) . . ?
C12 C13 H13 120.8 . . ?
N3 C11 H11 118.4 . . ?
N3 C11 C12 123.3(2) . . ?
C12 C11 H11 118.4 . . ?
O3A C5A C4A 115.7(3) . . ?
O3A C5A C6A 124.4(3) . . ?
C6A C5A C4A 120.0(3) . . ?
O4 C15 H15A 109.6 . . ?
O4 C15 H15B 109.6 . . ?
O4 C15 C16 110.1(2) . . ?
H15A C15 H15B 108.2 . . ?
C16 C15 H15A 109.6 . . ?
C16 C15 H15B 109.6 . . ?
C13 C12 H12 120.4 . . ?
C11 C12 C13 119.1(3) . . ?
C11 C12 H12 120.4 . . ?
N2A C2A C3A 123.0(2) . . ?
N2A C2A H2A 118.5 . . ?
C3A C2A H2A 118.5 . . ?
C9A C13A H13A 120.6 . . ?
C12A C13A C9A 118.9(2) . . ?
C12A C13A H13A 120.6 . . ?
C8 C7 H7 119.8 . . ?
C8 C7 C6 120.4(3) . . ?
C6 C7 H7 119.8 . . ?
N3A C11A C12A 123.0(2) . . ?
N3A C11A H11A 118.5 . . ?
C12A C11A H11A 118.5 . . ?
C3 C8 H8 119.8 . . ?
C7 C8 C3 120.3(3) . . ?
C7 C8 H8 119.8 . . ?
C8A C7A H7A 120.0 . . ?
C8A C7A C6A 120.1(3) . . ?
C6A C7A H7A 120.0 . . ?
O4A C15A H15C 109.6 . . ?
O4A C15A H15D 109.6 . . ?
O4A C15A C16A 110.3(3) . . ?
H15C C15A H15D 108.1 . . ?
C16A C15A H15C 109.6 . . ?
C16A C15A H15D 109.6 . . ?
O3 C5 C4 114.4(3) . . ?
O3 C5 C6 125.5(3) . . ?
C6 C5 C4 120.0(3) . . ?
C3A C8A H8A 119.8 . . ?
C7A C8A C3A 120.4(3) . . ?
C7A C8A H8A 119.8 . . ?
C7 C6 H6 119.8 . . ?
C5 C6 C7 120.4(3) . . ?
C5 C6 H6 119.8 . . ?
C15 C16 H16A 109.5 . . ?
C15 C16 H16B 109.5 . . ?
C15 C16 H16C 109.5 . . ?
H16A C16 H16B 109.5 . . ?
H16A C16 H16C 109.5 . . ?
H16B C16 H16C 109.5 . . ?
C5A C6A C7A 120.6(3) . . ?
C5A C6A H6A 119.7 . . ?
C7A C6A H6A 119.7 . . ?
O3 C14 H14A 109.5 . . ?
O3 C14 H14B 109.5 . . ?
O3 C14 H14C 109.5 . . ?
H14A C14 H14B 109.5 . . ?
H14A C14 H14C 109.5 . . ?
H14B C14 H14C 109.5 . . ?
C15A C16A H16D 109.5 . . ?
C15A C16A H16E 109.5 . . ?
C15A C16A H16F 109.5 . . ?
H16D C16A H16E 109.5 . . ?
H16D C16A H16F 109.5 . . ?
H16E C16A H16F 109.5 . . ?
O3A C14A H14D 109.5 . . ?
O3A C14A H14E 109.5 . . ?
O3A C14A H14F 109.5 . . ?
H14D C14A H14E 109.5 . . ?
H14D C14A H14F 109.5 . . ?
H14E C14A H14F 109.5 . . ?

loop_
_geom_bond_atom_site_label_1
_geom_bond_atom_site_label_2
_geom_bond_distance
_geom_bond_site_symmetry_2
_geom_bond_publ_flag
V1 O1 1.9706(18) . ?
V1 O4 1.7777(19) . ?
V1 O2 1.8637(19) . ?
V1 O5 1.5956(19) . ?
V1 N2 2.113(2) . ?
V1 N3A 2.413(2) 2_655 ?
V1A O1A 1.9507(19) . ?
V1A O4A 1.7828(19) . ?
V1A O2A 1.851(2) . ?
V1A O5A 1.588(2) . ?
V1A N3 2.409(2) . ?
V1A N2A 2.151(2) . ?
O1 C1 1.307(3) . ?
O4 C15 1.424(3) . ?
O1A C1A 1.308(3) . ?
O2 C4 1.337(3) . ?
O4A C15A 1.431(3) . ?
O2A C4A 1.329(3) . ?
O3 C5 1.363(4) . ?
O3 C14 1.433(4) . ?
N2 N1 1.397(3) . ?
N2 C2 1.282(3) . ?
N3A C10A 1.341(3) . ?
N3A C11A 1.350(3) . ?
N1 C1 1.307(3) . ?
O3A C5A 1.365(4) . ?
O3A C14A 1.359(5) . ?
N3 C10 1.341(3) . ?
N3 C11 1.343(4) . ?
N2A N1A 1.401(3) . ?
N2A C2A 1.291(4) . ?
N1A C1A 1.306(3) . ?
C9 C1 1.474(3) . ?
C9 C10 1.385(4) . ?
C9 C13 1.398(4) . ?
C10A H10A 0.9500 . ?
C10A C9A 1.393(4) . ?
C3A C4A 1.407(4) . ?
C3A C2A 1.450(4) . ?
C3A C8A 1.405(4) . ?
C4 C3 1.406(4) . ?
C4 C5 1.415(4) . ?
C3 C2 1.450(4) . ?
C3 C8 1.405(4) . ?
C1A C9A 1.481(4) . ?
C9A C13A 1.386(4) . ?
C10 H10 0.9500 . ?
C12A H12A 0.9500 . ?
C12A C13A 1.385(4) . ?
C12A C11A 1.382(4) . ?
C4A C5A 1.406(4) . ?
C2 H2 0.9500 . ?
C13 H13 0.9500 . ?
C13 C12 1.383(4) . ?
C11 H11 0.9500 . ?
C11 C12 1.381(4) . ?
C5A C6A 1.380(4) . ?
C15 H15A 0.9900 . ?
C15 H15B 0.9900 . ?
C15 C16 1.506(4) . ?
C12 H12 0.9500 . ?
C2A H2A 0.9500 . ?
C13A H13A 0.9500 . ?
C7 H7 0.9500 . ?
C7 C8 1.373(4) . ?
C7 C6 1.393(5) . ?
C11A H11A 0.9500 . ?
C8 H8 0.9500 . ?
C7A H7A 0.9500 . ?
C7A C8A 1.372(4) . ?
C7A C6A 1.400(5) . ?
C15A H15C 0.9900 . ?
C15A H15D 0.9900 . ?
C15A C16A 1.495(5) . ?
C5 C6 1.385(4) . ?
C8A H8A 0.9500 . ?
C6 H6 0.9500 . ?
C16 H16A 0.9800 . ?
C16 H16B 0.9800 . ?
C16 H16C 0.9800 . ?
C6A H6A 0.9500 . ?
C14 H14A 0.9800 . ?
C14 H14B 0.9800 . ?
C14 H14C 0.9800 . ?
C16A H16D 0.9800 . ?
C16A H16E 0.9800 . ?
C16A H16F 0.9800 . ?
C14A H14D 0.9800 . ?
C14A H14E 0.9800 . ?
C14A H14F 0.9800 . ?

loop_
_geom_torsion_atom_site_label_1
_geom_torsion_atom_site_label_2
_geom_torsion_atom_site_label_3
_geom_torsion_atom_site_label_4
_geom_torsion
_geom_torsion_site_symmetry_1
_geom_torsion_site_symmetry_2
_geom_torsion_site_symmetry_3
_geom_torsion_site_symmetry_4
_geom_torsion_publ_flag
V1 O1 C1 N1 9.3(3) . . . . ?
V1 O1 C1 C9 -168.09(17) . . . . ?
V1 O4 C15 C16 175.52(19) . . . . ?
V1 O2 C4 C3 34.9(4) . . . . ?
V1 O2 C4 C5 -148.5(2) . . . . ?
V1 N2 N1 C1 -5.2(3) . . . . ?
V1 N2 C2 C3 -11.4(4) . . . . ?
V1 N3A C10A C9A -164.16(19) 2_645 . . . ?
V1 N3A C11A C12A 166.2(2) 2_645 . . . ?
V1A O1A C1A N1A -1.7(4) . . . . ?
V1A O1A C1A C9A 175.36(17) . . . . ?
V1A O4A C15A C16A -178.2(2) . . . . ?
V1A O2A C4A C3A -32.7(4) . . . . ?
V1A O2A C4A C5A 150.4(2) . . . . ?
V1A N3 C10 C9 -169.50(19) . . . . ?
V1A N3 C11 C12 171.7(2) . . . . ?
V1A N2A N1A C1A 0.2(3) . . . . ?
V1A N2A C2A C3A 6.3(4) . . . . ?
O1 V1 O4 C15 78.1(2) . . . . ?
O1 V1 O2 C4 -79.9(3) . . . . ?
O4 V1 O2 C4 155.7(2) . . . . ?
O1A V1A O4A C15A -106.5(2) . . . . ?
O1A V1A O2A C4A 75.0(3) . . . . ?
O1A C1A C9A C10A 160.8(2) . . . . ?
O1A C1A C9A C13A -21.9(4) . . . . ?
O2 V1 O4 C15 -124.9(2) . . . . ?
O2 C4 C3 C2 3.2(4) . . . . ?
O2 C4 C3 C8 179.5(2) . . . . ?
O2 C4 C5 O3 1.6(4) . . . . ?
O2 C4 C5 C6 -179.9(3) . . . . ?
O4A V1A O2A C4A -161.1(3) . . . . ?
O5 V1 O4 C15 -21.2(2) . . . . ?
O5 V1 O2 C4 50.6(2) . . . . ?
O2A V1A O4A C15A 98.2(2) . . . . ?
O2A C4A C5A O3A -4.1(4) . . . . ?
O2A C4A C5A C6A 176.8(3) . . . . ?
O5A V1A O4A C15A -5.5(2) . . . . ?
O5A V1A O2A C4A -57.0(3) . . . . ?
O3 C5 C6 C7 179.5(3) . . . . ?
N2 V1 O4 C15 118.5(3) . . . . ?
N2 V1 O2 C4 -43.1(2) . . . . ?
N2 N1 C1 O1 -2.3(3) . . . . ?
N2 N1 C1 C9 175.1(2) . . . . ?
N3A V1 O4 C15 158.1(2) 2_655 . . . ?
N3A V1 O2 C4 -129.9(2) 2_655 . . . ?
N3A C10A C9A C1A 176.8(2) . . . . ?
N3A C10A C9A C13A -0.5(4) . . . . ?
N1 N2 C2 C3 175.1(2) . . . . ?
O3A C5A C6A C7A -179.0(3) . . . . ?
N3 V1A O4A C15A 177.9(2) . . . . ?
N3 V1A O2A C4A 118.8(3) . . . . ?
N3 C11 C12 C13 -2.2(4) . . . . ?
N2A V1A O4A C15A -159.5(3) . . . . ?
N2A V1A O2A C4A 36.0(3) . . . . ?
N2A N1A C1A O1A 0.9(4) . . . . ?
N2A N1A C1A C9A -176.0(2) . . . . ?
N1A N2A C2A C3A -175.8(2) . . . . ?
N1A C1A C9A C10A -22.0(4) . . . . ?
N1A C1A C9A C13A 155.2(3) . . . . ?
C9 C13 C12 C11 2.3(4) . . . . ?
C10A N3A C11A C12A 0.9(4) . . . . ?
C10A C9A C13A C12A -0.2(4) . . . . ?
C1 C9 C10 N3 174.9(2) . . . . ?
C1 C9 C13 C12 -176.7(3) . . . . ?
C3A C4A C5A O3A 178.8(3) . . . . ?
C3A C4A C5A C6A -0.2(4) . . . . ?
C4 C3 C2 N2 -12.4(4) . . . . ?
C4 C3 C8 C7 -0.7(4) . . . . ?
C4 C5 C6 C7 1.2(5) . . . . ?
C3 C4 C5 O3 178.3(2) . . . . ?
C3 C4 C5 C6 -3.3(4) . . . . ?
C1A C9A C13A C12A -177.5(3) . . . . ?
C10 N3 C11 C12 0.3(4) . . . . ?
C10 C9 C1 O1 -8.3(3) . . . . ?
C10 C9 C1 N1 174.2(2) . . . . ?
C10 C9 C13 C12 -0.7(4) . . . . ?
C4A C3A C2A N2A 9.4(4) . . . . ?
C4A C3A C8A C7A -0.4(4) . . . . ?
C4A C5A C6A C7A 0.0(5) . . . . ?
C2 N2 N1 C1 168.9(2) . . . . ?
C2 C3 C8 C7 175.7(3) . . . . ?
C13 C9 C1 O1 167.7(2) . . . . ?
C13 C9 C1 N1 -9.8(4) . . . . ?
C13 C9 C10 N3 -1.3(4) . . . . ?
C11 N3 C10 C9 1.5(4) . . . . ?
C2A N2A N1A C1A -177.9(2) . . . . ?
C2A C3A C4A O2A 0.7(4) . . . . ?
C2A C3A C4A C5A 177.6(3) . . . . ?
C2A C3A C8A C7A -177.6(3) . . . . ?
C13A C12A C11A N3A -1.5(5) . . . . ?
C11A N3A C10A C9A 0.2(4) . . . . ?
C11A C12A C13A C9A 1.1(5) . . . . ?
C8 C3 C2 N2 171.2(3) . . . . ?
C8 C7 C6 C5 1.1(5) . . . . ?
C5 C4 C3 C2 -173.4(2) . . . . ?
C5 C4 C3 C8 3.0(4) . . . . ?
C8A C3A C4A O2A -176.4(3) . . . . ?
C8A C3A C4A C5A 0.5(4) . . . . ?
C8A C3A C2A N2A -173.4(3) . . . . ?
C8A C7A C6A C5A 0.1(5) . . . . ?
C6 C7 C8 C3 -1.4(5) . . . . ?
C6A C7A C8A C3A 0.1(5) . . . . ?
C14 O3 C5 C4 -177.0(3) . . . . ?
C14 O3 C5 C6 4.6(5) . . . . ?
C14A O3A C5A C4A 172.6(4) . . . . ?
C14A O3A C5A C6A -8.4(5) . . . . ?

loop_
_exptl_oxdiff_crystal_face_indexfrac_h
_exptl_oxdiff_crystal_face_indexfrac_k
_exptl_oxdiff_crystal_face_indexfrac_l
_exptl_oxdiff_crystal_face_x
_exptl_oxdiff_crystal_face_y
_exptl_oxdiff_crystal_face_z
4.8066 4.4174 7.3117 0.4792 0.3363 0.8107
-4.8200 -4.9448 -5.0391 -0.3719 -0.2628 -0.8903
-4.4829 4.4230 -8.2637 -0.2208 -0.9347 0.2785
4.4544 -4.4474 8.2640 0.2205 0.9333 -0.2834
-0.0707 -0.0397 17.1556 0.9508 0.2830 -0.1259
0.1010 0.0821 -17.1574 -0.9499 -0.2827 0.1331
